data_4340823
loop_
_publ_author_name
'Chandrasekaran, P.'
'Greene, Angelique F.'
'Lillich, Karen'
'Capone, Stephen'
'Mague, Joel T.'
'DeBeer, Serena'
'Donahue, James P.'

_publ_section_title
;
 A Structural and Spectroscopic Investigation of Octahedral Platinum
 Bis(dithiolene)phosphine Complexes: Platinum Dithiolene Internal Redox
 Chemistry Induced by Phosphine Association.
;
_journal_issue 17
_journal_name_full 'Inorganic chemistry'
_journal_page_first 9192
_journal_page_last 9205
_journal_paper_doi 10.1021/ic501273b
_journal_volume 53
_journal_year 2014
_chemical_formula_moiety 'C18 H20 O2 S2 Sn'
_chemical_formula_sum 'C18 H20 O2 S2 Sn'
_chemical_formula_weight 451.15
_chemical_name_systematic
; 
 4,5-Bis(4-methoxyphenyl)-2,2-dimethyl- 
[1,3,2]dithiastannole 
;
_space_group_IT_number 13
_symmetry_cell_setting monoclinic
_symmetry_space_group_name_Hall '-P 2yac'
_symmetry_space_group_name_H-M 'P 1 2/n 1'
_atom_sites_solution_hydrogens geom
_atom_sites_solution_primary direct
_atom_sites_solution_secondary difmap
_audit_creation_method SHELXL-97
_cell_angle_alpha 90.00
_cell_angle_beta 99.379(2)
_cell_angle_gamma 90.00
_cell_formula_units_Z 8
_cell_length_a 13.4064(19)
_cell_length_b 10.7853(15)
_cell_length_c 25.900(4)
_cell_measurement_reflns_used 9639
_cell_measurement_temperature 100(2)
_cell_measurement_theta_max 28.79
_cell_measurement_theta_min 2.47
_cell_volume 3694.9(9)
_computing_cell_refinement 'Bruker SAINT (Bruker-AXS 2008a)'
_computing_data_collection 'Bruker APEX2 (Bruker-AXS, 2008)'
_computing_data_reduction 'Bruker SAINT (Bruker-AXS 2008a)'
_computing_molecular_graphics 'Bruker SHELXTL(Bruker-AXS 2008b)'
_computing_publication_material 'Bruker SHELXTL(Bruker-AXS 2008b)'
_computing_structure_refinement 'SHELXL-97 (Sheldrick, 2008)'
_computing_structure_solution 'SHELXS-97 (Sheldrick, 2008)'
_diffrn_ambient_temperature 100(2)
_diffrn_measured_fraction_theta_full 0.989
_diffrn_measured_fraction_theta_max 0.989
_diffrn_measurement_device_type 'Bruker APEX-I CCD'
_diffrn_measurement_method '\f and \w scans'
_diffrn_radiation_monochromator graphite
_diffrn_radiation_source 'fine-focus sealed tube'
_diffrn_radiation_type MoK\a
_diffrn_radiation_wavelength 0.71073
_diffrn_reflns_av_R_equivalents 0.0311
_diffrn_reflns_av_sigmaI/netI 0.0181
_diffrn_reflns_limit_h_max 18
_diffrn_reflns_limit_h_min -17
_diffrn_reflns_limit_k_max 14
_diffrn_reflns_limit_k_min -14
_diffrn_reflns_limit_l_max 34
_diffrn_reflns_limit_l_min -35
_diffrn_reflns_number 64466
_diffrn_reflns_theta_full 28.83
_diffrn_reflns_theta_max 28.83
_diffrn_reflns_theta_min 2.44
_exptl_absorpt_coefficient_mu 1.615
_exptl_absorpt_correction_T_max 0.8552
_exptl_absorpt_correction_T_min 0.7143
_exptl_absorpt_correction_type multi-scan
_exptl_absorpt_process_details 'SADABS (Sheldrick, 2008a)'
_exptl_crystal_colour colourless
_exptl_crystal_density_diffrn 1.622
_exptl_crystal_density_method 'not measured'
_exptl_crystal_description Parallelepiped
_exptl_crystal_F_000 1808
_exptl_crystal_size_max 0.33
_exptl_crystal_size_mid 0.19
_exptl_crystal_size_min 0.10
_refine_diff_density_max 0.443
_refine_diff_density_min -0.490
_refine_diff_density_rms 0.120
_refine_ls_extinction_coef 0.00126(6)
_refine_ls_extinction_expression Fc^*^=kFc[1+0.001xFc^2^\l^3^/sin(2\q)]^-1/4^
_refine_ls_extinction_method SHELXL
_refine_ls_goodness_of_fit_ref 1.069
_refine_ls_hydrogen_treatment constr
_refine_ls_matrix_type full
_refine_ls_number_parameters 424
_refine_ls_number_reflns 9570
_refine_ls_number_restraints 0
_refine_ls_restrained_S_all 1.069
_refine_ls_R_factor_all 0.0215
_refine_ls_R_factor_gt 0.0194
_refine_ls_shift/su_max 0.003
_refine_ls_shift/su_mean 0.000
_refine_ls_structure_factor_coef Fsqd
_refine_ls_weighting_details 'calc w=1/[\s^2^(Fo^2^)+(0.0215P)^2^+2.2001P] where P=(Fo^2^+2Fc^2^)/3'
_refine_ls_weighting_scheme calc
_refine_ls_wR_factor_gt 0.0485
_refine_ls_wR_factor_ref 0.0499
_reflns_number_gt 8889
_reflns_number_total 9570
_reflns_threshold_expression >2\s(I)
_cod_data_source_file ic501273b_si_002.cif
_cod_data_source_block jpd264_0m
_cod_depositor_comments
;
The following automatic conversions were performed:

'_symmetry_cell_setting' value 'Monoclinic' changed to 'monoclinic'
according to
/usr/data/users/saulius/crontab/automatic-downloads/rss-feeds/ACS/lib/dictionaries/cif_core.dic
dictionary named 'cif_core.dic' version 2.4.2 from 2011-04-26.

Automatic conversion script
Id: cif_fix_values 2281 2013-09-26 08:29:07Z andrius 

 Adding full bibliography for 4340821--4340833.cif.
;
_cod_original_cell_volume 3694.8(9)
_cod_original_sg_symbol_H-M P2/n
_cod_database_code 4340823

loop_
_symmetry_equiv_pos_as_xyz
'x, y, z'
'-x+1/2, y, -z+1/2'
'-x, -y, -z'
'x-1/2, -y, z-1/2'

loop_
_atom_site_label
_atom_site_type_symbol
_atom_site_fract_x
_atom_site_fract_y
_atom_site_fract_z
_atom_site_U_iso_or_equiv
_atom_site_adp_type
_atom_site_occupancy
_atom_site_symmetry_multiplicity
_atom_site_calc_flag
_atom_site_refinement_flags
Sn1 Sn 0.922121(7) 0.487706(8) 1.147928(4) 0.01441(3) Uani 1 1 d .
Sn2 Sn 0.866494(7) -0.000530(8) 0.116807(4) 0.01409(3) Uani 1 1 d .
S1 S 0.86049(3) 0.35016(3) 1.075909(12) 0.01366(6) Uani 1 1 d .
S2 S 0.86456(3) 0.66296(3) 1.092529(13) 0.01725(7) Uani 1 1 d .
S3 S 0.92502(3) 0.17144(3) 0.174423(13) 0.01622(7) Uani 1 1 d .
S4 S 0.91020(3) -0.14018(3) 0.189896(13) 0.01634(7) Uani 1 1 d .
O1 O 0.72843(8) 0.25371(10) 0.82259(4) 0.0203(2) Uani 1 1 d .
O2 O 0.74538(8) 0.93867(10) 0.86986(4) 0.0243(2) Uani 1 1 d .
O3 O 0.98628(8) 0.43046(10) 0.40522(4) 0.0225(2) Uani 1 1 d .
O4 O 0.97201(8) -0.24028(10) 0.44397(4) 0.0201(2) Uani 1 1 d .
C1 C 0.83201(10) 0.46104(12) 1.02479(5) 0.0127(2) Uani 1 1 d .
C2 C 0.83397(10) 0.58506(12) 1.03170(5) 0.0130(2) Uani 1 1 d .
C3 C 0.93486(10) 0.09398(12) 0.23545(5) 0.0134(2) Uani 1 1 d .
C4 C 0.92984(10) -0.03006(12) 0.24170(5) 0.0134(2) Uani 1 1 d .
C5 C 0.80128(10) 0.40278(11) 0.97254(5) 0.0125(2) Uani 1 1 d .
C6 C 0.86368(11) 0.31680(13) 0.95273(5) 0.0168(3) Uani 1 1 d .
H6 H 0.9251 0.2915 0.9737 0.020 Uiso 1 1 calc R
C7 C 0.83688(11) 0.26813(13) 0.90288(6) 0.0191(3) Uani 1 1 d .
H7 H 0.8803 0.2108 0.8898 0.023 Uiso 1 1 calc R
C8 C 0.74634(11) 0.30316(12) 0.87197(5) 0.0154(3) Uani 1 1 d .
C9 C 0.68162(10) 0.38472(12) 0.89163(5) 0.0149(2) Uani 1 1 d .
H9 H 0.6188 0.4068 0.8711 0.018 Uiso 1 1 calc R
C10 C 0.70965(10) 0.43383(12) 0.94159(5) 0.0144(2) Uani 1 1 d .
H10 H 0.6653 0.4898 0.9549 0.017 Uiso 1 1 calc R
C11 C 0.64714(12) 0.30682(14) 0.78693(6) 0.0231(3) Uani 1 1 d .
H11A H 0.5833 0.2921 0.7997 0.035 Uiso 1 1 calc R
H11B H 0.6443 0.2685 0.7524 0.035 Uiso 1 1 calc R
H11C H 0.6581 0.3963 0.7842 0.035 Uiso 1 1 calc R
C12 C 0.81142(10) 0.67534(11) 0.98796(5) 0.0129(2) Uani 1 1 d .
C13 C 0.87474(10) 0.68726(12) 0.95098(5) 0.0143(2) Uani 1 1 d .
H13 H 0.9324 0.6352 0.9532 0.017 Uiso 1 1 calc R
C14 C 0.85581(10) 0.77397(12) 0.91062(5) 0.0155(3) Uani 1 1 d .
H14 H 0.9003 0.7811 0.8857 0.019 Uiso 1 1 calc R
C15 C 0.77128(11) 0.84987(12) 0.90720(5) 0.0169(3) Uani 1 1 d .
C16 C 0.70659(11) 0.83839(13) 0.94399(6) 0.0212(3) Uani 1 1 d .
H16 H 0.6484 0.8897 0.9415 0.025 Uiso 1 1 calc R
C17 C 0.72670(11) 0.75285(13) 0.98407(6) 0.0185(3) Uani 1 1 d .
H17 H 0.6827 0.7466 1.0092 0.022 Uiso 1 1 calc R
C18 C 0.80344(12) 0.94705(15) 0.82876(6) 0.0249(3) Uani 1 1 d .
H18A H 0.8737 0.9669 0.8434 0.037 Uiso 1 1 calc R
H18B H 0.7756 1.0124 0.8043 0.037 Uiso 1 1 calc R
H18C H 0.8010 0.8676 0.8102 0.037 Uiso 1 1 calc R
C19 C 0.84292(14) 0.49019(14) 1.21249(6) 0.0245(3) Uani 1 1 d .
H19A H 0.8671 0.4223 1.2365 0.037 Uiso 1 1 calc R
H19B H 0.7704 0.4798 1.1999 0.037 Uiso 1 1 calc R
H19C H 0.8547 0.5695 1.2309 0.037 Uiso 1 1 calc R
C20 C 1.08246(12) 0.48233(14) 1.16987(7) 0.0232(3) Uani 1 1 d .
H20A H 1.1060 0.5605 1.1869 0.035 Uiso 1 1 calc R
H20B H 1.1139 0.4706 1.1386 0.035 Uiso 1 1 calc R
H20C H 1.1012 0.4134 1.1942 0.035 Uiso 1 1 calc R
C21 C 0.94646(10) 0.18289(12) 0.28003(5) 0.0134(2) Uani 1 1 d .
C22 C 0.86671(10) 0.20618(12) 0.30678(5) 0.0147(2) Uani 1 1 d .
H22 H 0.8041 0.1649 0.2963 0.018 Uiso 1 1 calc R
C23 C 0.87638(10) 0.28875(12) 0.34867(5) 0.0152(2) Uani 1 1 d .
H23 H 0.8208 0.3037 0.3664 0.018 Uiso 1 1 calc R
C24 C 0.96797(11) 0.34906(12) 0.36433(5) 0.0167(3) Uani 1 1 d .
C25 C 1.04873(11) 0.32722(13) 0.33765(6) 0.0195(3) Uani 1 1 d .
H25 H 1.1115 0.3681 0.3483 0.023 Uiso 1 1 calc R
C26 C 1.03742(11) 0.24617(13) 0.29580(5) 0.0172(3) Uani 1 1 d .
H26 H 1.0923 0.2332 0.2774 0.021 Uiso 1 1 calc R
C27 C 0.90196(12) 0.46732(14) 0.42894(6) 0.0209(3) Uani 1 1 d .
H27A H 0.8489 0.5012 0.4021 0.031 Uiso 1 1 calc R
H27B H 0.9235 0.5307 0.4555 0.031 Uiso 1 1 calc R
H27C H 0.8756 0.3952 0.4454 0.031 Uiso 1 1 calc R
C28 C 0.94405(10) -0.08884(11) 0.29426(5) 0.0127(2) Uani 1 1 d .
C29 C 1.02785(10) -0.05956(12) 0.33150(5) 0.0143(2) Uani 1 1 d .
H29 H 1.0770 -0.0035 0.3225 0.017 Uiso 1 1 calc R
C30 C 1.04138(10) -0.11031(12) 0.38148(5) 0.0147(2) Uani 1 1 d .
H30 H 1.0994 -0.0897 0.4062 0.018 Uiso 1 1 calc R
C31 C 0.96928(10) -0.19159(12) 0.39492(5) 0.0150(2) Uani 1 1 d .
C32 C 0.88709(11) -0.22633(13) 0.35769(5) 0.0174(3) Uani 1 1 d .
H32 H 0.8393 -0.2845 0.3664 0.021 Uiso 1 1 calc R
C33 C 0.87527(11) -0.17576(12) 0.30783(5) 0.0159(3) Uani 1 1 d .
H33 H 0.8195 -0.2006 0.2824 0.019 Uiso 1 1 calc R
C34 C 1.04488(12) -0.18969(14) 0.48485(5) 0.0224(3) Uani 1 1 d .
H34A H 1.1129 -0.2139 0.4795 0.034 Uiso 1 1 calc R
H34B H 1.0323 -0.2214 0.5187 0.034 Uiso 1 1 calc R
H34C H 1.0395 -0.0991 0.4845 0.034 Uiso 1 1 calc R
C35 C 0.95366(13) -0.01919(14) 0.05585(6) 0.0216(3) Uani 1 1 d .
H35A H 0.9279 -0.0889 0.0333 0.032 Uiso 1 1 calc R
H35B H 1.0245 -0.0345 0.0710 0.032 Uiso 1 1 calc R
H35C H 0.9489 0.0572 0.0351 0.032 Uiso 1 1 calc R
C36 C 0.71074(12) 0.02193(14) 0.08549(6) 0.0226(3) Uani 1 1 d .
H36A H 0.7013 0.0993 0.0654 0.034 Uiso 1 1 calc R
H36B H 0.6712 0.0250 0.1141 0.034 Uiso 1 1 calc R
H36C H 0.6880 -0.0481 0.0625 0.034 Uiso 1 1 calc R

loop_
_atom_site_aniso_label
_atom_site_aniso_U_11
_atom_site_aniso_U_22
_atom_site_aniso_U_33
_atom_site_aniso_U_23
_atom_site_aniso_U_13
_atom_site_aniso_U_12
Sn1 0.01693(6) 0.01674(5) 0.00965(5) -0.00001(3) 0.00247(4) -0.00015(3)
Sn2 0.01598(6) 0.01682(5) 0.00945(5) 0.00066(3) 0.00205(4) -0.00006(3)
S1 0.01722(16) 0.01233(14) 0.01116(14) 0.00148(11) 0.00152(12) 0.00069(11)
S2 0.02598(18) 0.01348(14) 0.01180(15) -0.00159(11) 0.00159(13) 0.00125(12)
S3 0.02363(18) 0.01367(14) 0.01123(15) 0.00183(11) 0.00241(12) -0.00098(12)
S4 0.02448(18) 0.01282(14) 0.01090(15) -0.00057(11) 0.00048(12) -0.00012(12)
O1 0.0246(5) 0.0230(5) 0.0119(5) -0.0036(4) -0.0014(4) 0.0010(4)
O2 0.0237(6) 0.0253(5) 0.0253(6) 0.0140(4) 0.0084(4) 0.0097(4)
O3 0.0190(5) 0.0253(5) 0.0242(5) -0.0131(4) 0.0062(4) -0.0060(4)
O4 0.0243(5) 0.0238(5) 0.0114(4) 0.0050(4) 0.0001(4) -0.0026(4)
C1 0.0117(6) 0.0148(6) 0.0116(6) 0.0013(5) 0.0018(5) 0.0006(5)
C2 0.0141(6) 0.0147(6) 0.0103(6) -0.0005(4) 0.0022(5) 0.0011(5)
C3 0.0148(6) 0.0150(6) 0.0104(6) 0.0008(4) 0.0020(5) -0.0001(5)
C4 0.0135(6) 0.0151(6) 0.0111(6) 0.0001(5) 0.0010(5) -0.0006(5)
C5 0.0151(6) 0.0119(5) 0.0105(6) 0.0005(4) 0.0019(5) -0.0010(4)
C6 0.0163(7) 0.0180(6) 0.0154(6) -0.0015(5) 0.0003(5) 0.0037(5)
C7 0.0205(7) 0.0190(6) 0.0175(7) -0.0037(5) 0.0021(5) 0.0051(5)
C8 0.0191(7) 0.0145(6) 0.0124(6) -0.0001(5) 0.0018(5) -0.0026(5)
C9 0.0144(6) 0.0149(6) 0.0144(6) 0.0022(5) -0.0004(5) -0.0014(5)
C10 0.0147(6) 0.0135(6) 0.0154(6) 0.0006(5) 0.0036(5) 0.0010(5)
C11 0.0294(8) 0.0244(7) 0.0133(7) 0.0009(5) -0.0030(6) -0.0022(6)
C12 0.0151(6) 0.0111(5) 0.0122(6) -0.0002(4) 0.0013(5) 0.0001(4)
C13 0.0132(6) 0.0148(6) 0.0147(6) 0.0007(5) 0.0018(5) 0.0022(5)
C14 0.0150(6) 0.0164(6) 0.0153(6) 0.0019(5) 0.0034(5) 0.0004(5)
C15 0.0178(7) 0.0153(6) 0.0173(7) 0.0047(5) 0.0016(5) 0.0015(5)
C16 0.0188(7) 0.0207(7) 0.0254(7) 0.0063(6) 0.0076(6) 0.0089(5)
C17 0.0193(7) 0.0184(6) 0.0195(7) 0.0026(5) 0.0086(5) 0.0038(5)
C18 0.0271(8) 0.0279(8) 0.0206(7) 0.0108(6) 0.0064(6) 0.0050(6)
C19 0.0342(9) 0.0245(7) 0.0174(7) -0.0013(5) 0.0115(7) -0.0013(6)
C20 0.0197(8) 0.0257(7) 0.0227(8) -0.0007(6) -0.0014(6) -0.0030(6)
C21 0.0173(6) 0.0121(5) 0.0107(6) 0.0017(4) 0.0016(5) -0.0003(5)
C22 0.0142(6) 0.0160(6) 0.0136(6) 0.0002(5) 0.0009(5) -0.0019(5)
C23 0.0146(6) 0.0165(6) 0.0151(6) -0.0007(5) 0.0041(5) -0.0005(5)
C24 0.0193(7) 0.0141(6) 0.0164(6) -0.0025(5) 0.0028(5) -0.0014(5)
C25 0.0159(7) 0.0197(7) 0.0230(7) -0.0048(5) 0.0039(5) -0.0052(5)
C26 0.0165(7) 0.0175(6) 0.0188(7) -0.0021(5) 0.0059(5) -0.0017(5)
C27 0.0237(8) 0.0185(6) 0.0217(7) -0.0056(5) 0.0066(6) -0.0010(5)
C28 0.0153(6) 0.0115(5) 0.0113(6) 0.0004(4) 0.0018(5) 0.0013(4)
C29 0.0152(6) 0.0132(6) 0.0144(6) 0.0004(5) 0.0019(5) -0.0017(5)
C30 0.0153(6) 0.0141(6) 0.0137(6) -0.0007(5) -0.0009(5) 0.0000(5)
C31 0.0177(7) 0.0147(6) 0.0122(6) 0.0018(5) 0.0016(5) 0.0022(5)
C32 0.0165(7) 0.0186(6) 0.0169(7) 0.0035(5) 0.0020(5) -0.0043(5)
C33 0.0144(6) 0.0176(6) 0.0144(6) 0.0011(5) -0.0013(5) -0.0022(5)
C34 0.0281(8) 0.0257(7) 0.0117(6) 0.0004(5) -0.0021(6) 0.0032(6)
C35 0.0273(8) 0.0230(7) 0.0162(7) -0.0008(5) 0.0093(6) 0.0001(6)
C36 0.0206(8) 0.0235(7) 0.0218(8) 0.0005(6) -0.0017(6) -0.0004(6)

loop_
_atom_type_symbol
_atom_type_description
_atom_type_scat_dispersion_real
_atom_type_scat_dispersion_imag
_atom_type_scat_source
C C 0.0033 0.0016 'International Tables Vol C Tables 4.2.6.8 and 6.1.1.4'
H H 0.0000 0.0000 'International Tables Vol C Tables 4.2.6.8 and 6.1.1.4'
S S 0.1246 0.1234 'International Tables Vol C Tables 4.2.6.8 and 6.1.1.4'
Sn Sn -0.6537 1.4246 'International Tables Vol C Tables 4.2.6.8 and 6.1.1.4'
O O 0.0106 0.0060 'International Tables Vol C Tables 4.2.6.8 and 6.1.1.4'

loop_
_geom_angle_atom_site_label_1
_geom_angle_atom_site_label_2
_geom_angle_atom_site_label_3
_geom_angle
C19 Sn1 C20 113.73(7)
C19 Sn1 S1 117.59(5)
C20 Sn1 S1 113.03(4)
C19 Sn1 S2 107.76(5)
C20 Sn1 S2 112.89(4)
S1 Sn1 S2 89.197(15)
C35 Sn2 C36 110.65(7)
C35 Sn2 S4 115.56(4)
C36 Sn2 S4 117.88(4)
C35 Sn2 S3 111.57(4)
C36 Sn2 S3 110.24(4)
S4 Sn2 S3 88.960(15)
C1 S1 Sn1 99.58(5)
C2 S2 Sn1 99.31(5)
C3 S3 Sn2 99.06(5)
C4 S4 Sn2 99.32(5)
C8 O1 C11 116.52(11)
C15 O2 C18 117.92(11)
C24 O3 C27 117.22(11)
C31 O4 C34 116.96(11)
C2 C1 C5 122.39(12)
C2 C1 S1 124.80(10)
C5 C1 S1 112.77(9)
C1 C2 C12 123.43(12)
C1 C2 S2 125.74(10)
C12 C2 S2 110.82(9)
C4 C3 C21 123.07(12)
C4 C3 S3 125.14(10)
C21 C3 S3 111.77(9)
C3 C4 C28 122.09(12)
C3 C4 S4 125.09(10)
C28 C4 S4 112.79(9)
C10 C5 C6 118.12(12)
C10 C5 C1 120.60(12)
C6 C5 C1 121.28(12)
C7 C6 C5 120.81(13)
C7 C6 H6 119.6
C5 C6 H6 119.6
C6 C7 C8 120.13(13)
C6 C7 H7 119.9
C8 C7 H7 119.9
O1 C8 C9 124.31(12)
O1 C8 C7 115.75(12)
C9 C8 C7 119.93(13)
C8 C9 C10 119.45(13)
C8 C9 H9 120.3
C10 C9 H9 120.3
C9 C10 C5 121.48(12)
C9 C10 H10 119.3
C5 C10 H10 119.3
O1 C11 H11A 109.5
O1 C11 H11B 109.5
H11A C11 H11B 109.5
O1 C11 H11C 109.5
H11A C11 H11C 109.5
H11B C11 H11C 109.5
C13 C12 C17 118.42(12)
C13 C12 C2 121.06(12)
C17 C12 C2 120.49(12)
C12 C13 C14 121.55(12)
C12 C13 H13 119.2
C14 C13 H13 119.2
C15 C14 C13 119.33(13)
C15 C14 H14 120.3
C13 C14 H14 120.3
O2 C15 C14 124.71(13)
O2 C15 C16 115.57(12)
C14 C15 C16 119.72(13)
C17 C16 C15 120.37(13)
C17 C16 H16 119.8
C15 C16 H16 119.8
C16 C17 C12 120.60(13)
C16 C17 H17 119.7
C12 C17 H17 119.7
O2 C18 H18A 109.5
O2 C18 H18B 109.5
H18A C18 H18B 109.5
O2 C18 H18C 109.5
H18A C18 H18C 109.5
H18B C18 H18C 109.5
Sn1 C19 H19A 109.5
Sn1 C19 H19B 109.5
H19A C19 H19B 109.5
Sn1 C19 H19C 109.5
H19A C19 H19C 109.5
H19B C19 H19C 109.5
Sn1 C20 H20A 109.5
Sn1 C20 H20B 109.5
H20A C20 H20B 109.5
Sn1 C20 H20C 109.5
H20A C20 H20C 109.5
H20B C20 H20C 109.5
C22 C21 C26 118.14(12)
C22 C21 C3 120.78(12)
C26 C21 C3 121.08(12)
C21 C22 C23 121.52(13)
C21 C22 H22 119.2
C23 C22 H22 119.2
C24 C23 C22 119.47(13)
C24 C23 H23 120.3
C22 C23 H23 120.3
O3 C24 C23 124.41(13)
O3 C24 C25 115.85(12)
C23 C24 C25 119.73(13)
C26 C25 C24 120.01(13)
C26 C25 H25 120.0
C24 C25 H25 120.0
C25 C26 C21 121.11(13)
C25 C26 H26 119.4
C21 C26 H26 119.4
O3 C27 H27A 109.5
O3 C27 H27B 109.5
H27A C27 H27B 109.5
O3 C27 H27C 109.5
H27A C27 H27C 109.5
H27B C27 H27C 109.5
C29 C28 C33 117.91(12)
C29 C28 C4 120.44(12)
C33 C28 C4 121.64(12)
C30 C29 C28 121.60(12)
C30 C29 H29 119.2
C28 C29 H29 119.2
C29 C30 C31 119.40(12)
C29 C30 H30 120.3
C31 C30 H30 120.3
O4 C31 C30 124.01(12)
O4 C31 C32 115.96(12)
C30 C31 C32 120.02(12)
C33 C32 C31 119.77(12)
C33 C32 H32 120.1
C31 C32 H32 120.1
C32 C33 C28 121.15(13)
C32 C33 H33 119.4
C28 C33 H33 119.4
O4 C34 H34A 109.5
O4 C34 H34B 109.5
H34A C34 H34B 109.5
O4 C34 H34C 109.5
H34A C34 H34C 109.5
H34B C34 H34C 109.5
Sn2 C35 H35A 109.5
Sn2 C35 H35B 109.5
H35A C35 H35B 109.5
Sn2 C35 H35C 109.5
H35A C35 H35C 109.5
H35B C35 H35C 109.5
Sn2 C36 H36A 109.5
Sn2 C36 H36B 109.5
H36A C36 H36B 109.5
Sn2 C36 H36C 109.5
H36A C36 H36C 109.5
H36B C36 H36C 109.5

loop_
_geom_bond_atom_site_label_1
_geom_bond_atom_site_label_2
_geom_bond_distance
Sn1 C19 2.1220(16)
Sn1 C20 2.1328(17)
Sn1 S1 2.4208(4)
Sn1 S2 2.4220(4)
Sn2 C35 2.1213(15)
Sn2 C36 2.1271(16)
Sn2 S4 2.4153(4)
Sn2 S3 2.4292(4)
S1 C1 1.7787(14)
S2 C2 1.7736(13)
S3 C3 1.7735(13)
S4 C4 1.7790(14)
O1 C8 1.3704(16)
O1 C11 1.4285(18)
O2 C15 1.3651(16)
O2 C18 1.4203(18)
O3 C24 1.3666(16)
O3 C27 1.4281(18)
O4 C31 1.3697(16)
O4 C34 1.4269(17)
C1 C2 1.3491(18)
C1 C5 1.4881(18)
C2 C12 1.4871(17)
C3 C4 1.3506(18)
C3 C21 1.4895(18)
C4 C28 1.4853(18)
C5 C10 1.3938(19)
C5 C6 1.4011(18)
C6 C7 1.3858(19)
C6 H6 0.9500
C7 C8 1.393(2)
C7 H7 0.9500
C8 C9 1.3891(19)
C9 C10 1.3921(18)
C9 H9 0.9500
C10 H10 0.9500
C11 H11A 0.9800
C11 H11B 0.9800
C11 H11C 0.9800
C12 C13 1.3853(18)
C12 C17 1.4006(18)
C13 C14 1.3947(18)
C13 H13 0.9500
C14 C15 1.3890(19)
C14 H14 0.9500
C15 C16 1.395(2)
C16 C17 1.3820(19)
C16 H16 0.9500
C17 H17 0.9500
C18 H18A 0.9800
C18 H18B 0.9800
C18 H18C 0.9800
C19 H19A 0.9800
C19 H19B 0.9800
C19 H19C 0.9800
C20 H20A 0.9800
C20 H20B 0.9800
C20 H20C 0.9800
C21 C22 1.3882(19)
C21 C26 1.3990(19)
C22 C23 1.3932(18)
C22 H22 0.9500
C23 C24 1.3903(19)
C23 H23 0.9500
C24 C25 1.396(2)
C25 C26 1.3815(19)
C25 H25 0.9500
C26 H26 0.9500
C27 H27A 0.9800
C27 H27B 0.9800
C27 H27C 0.9800
C28 C29 1.3925(18)
C28 C33 1.3994(18)
C29 C30 1.3897(18)
C29 H29 0.9500
C30 C31 1.3905(19)
C30 H30 0.9500
C31 C32 1.3922(19)
C32 C33 1.3869(19)
C32 H32 0.9500
C33 H33 0.9500
C34 H34A 0.9800
C34 H34B 0.9800
C34 H34C 0.9800
C35 H35A 0.9800
C35 H35B 0.9800
C35 H35C 0.9800
C36 H36A 0.9800
C36 H36B 0.9800
C36 H36C 0.9800
